data_2238957
loop_
_publ_author_name
'Li, Xin-Hua'

_publ_section_title
;
 Bis(\m-4-sulfamoylbenzoato)bis[chloro(di-2-pyridylamine)copper(II)]
 dihydrate
;
_journal_coeditor_code BD6014
_journal_issue 12
_journal_name_full 'Acta Crystallographica Section E Structure Reports Online'
_journal_page_first m2623
_journal_paper_doi 10.1107/S1600536805036858
_journal_volume 61
_journal_year 2005
_chemical_formula_iupac '[Cu2 (C7 H6 N O4 S)2 Cl2 (C10 H9 N3)2] , 2H2 O'
_chemical_formula_moiety 'C34 H30 Cl2 Cu2 N8 O8 S2 , 2H2 O'
_chemical_formula_sum 'C34 H34 Cl2 Cu2 N8 O10 S2'
_chemical_formula_weight 976.79
_chemical_name_systematic
;
Bis(\m-4-sulfamoylbenzoato)bis[chloro(di-2-pyridylamine)copper(II)]
dihydrate
;
_space_group_IT_number 14
_symmetry_cell_setting monoclinic
_symmetry_space_group_name_Hall '-P 2yn'
_symmetry_space_group_name_H-M 'P 1 21/n 1'
_atom_sites_solution_hydrogens geom
_atom_sites_solution_primary direct
_atom_sites_solution_secondary difmap
_audit_creation_method SHELXL97
_cell_angle_alpha 90.00
_cell_angle_beta 103.5440(10)
_cell_angle_gamma 90.00
_cell_formula_units_Z 2
_cell_length_a 8.4996(6)
_cell_length_b 20.1067(14)
_cell_length_c 11.7740(8)
_cell_measurement_reflns_used 3474
_cell_measurement_temperature 298(2)
_cell_measurement_theta_max 25.10
_cell_measurement_theta_min 2.22
_cell_volume 1956.2(2)
_computing_cell_refinement 'SAINT (Bruker, 2002)'
_computing_data_collection 'SMART (Bruker, 2002)'
_computing_data_reduction SAINT
_computing_molecular_graphics 'ORTEPII (Johnson, 1976)'
_computing_publication_material 'SHELXL97 (Sheldrick, 1997)'
_computing_structure_refinement 'SHELXL97 (Sheldrick, 1997)'
_computing_structure_solution 'SHELXS97 (Sheldrick, 1997)'
_diffrn_ambient_temperature 298(2)
_diffrn_measured_fraction_theta_full 0.998
_diffrn_measured_fraction_theta_max 0.998
_diffrn_measurement_device_type 'Bruker APEX area-detector'
_diffrn_measurement_method '\f and \w'
_diffrn_radiation_monochromator graphite
_diffrn_radiation_source 'fine-focus sealed tube'
_diffrn_radiation_type MoK\a
_diffrn_radiation_wavelength 0.71073
_diffrn_reflns_av_R_equivalents 0.0225
_diffrn_reflns_av_sigmaI/netI 0.0271
_diffrn_reflns_limit_h_max 10
_diffrn_reflns_limit_h_min -7
_diffrn_reflns_limit_k_max 24
_diffrn_reflns_limit_k_min -23
_diffrn_reflns_limit_l_max 14
_diffrn_reflns_limit_l_min -14
_diffrn_reflns_number 10193
_diffrn_reflns_theta_full 25.10
_diffrn_reflns_theta_max 25.10
_diffrn_reflns_theta_min 2.03
_diffrn_standards_decay_% 0
_diffrn_standards_number 0
_exptl_absorpt_coefficient_mu 1.398
_exptl_absorpt_correction_T_max 0.757
_exptl_absorpt_correction_T_min 0.685
_exptl_absorpt_correction_type multi-scan
_exptl_absorpt_process_details '(SADABS; Bruker, 2002)'
_exptl_crystal_colour green
_exptl_crystal_density_diffrn 1.658
_exptl_crystal_density_method 'not measured'
_exptl_crystal_description block
_exptl_crystal_F_000 996
_exptl_crystal_size_max 0.39
_exptl_crystal_size_mid 0.23
_exptl_crystal_size_min 0.20
_refine_diff_density_max 0.281
_refine_diff_density_min -0.328
_refine_ls_extinction_method none
_refine_ls_goodness_of_fit_ref 1.054
_refine_ls_hydrogen_treatment mixed
_refine_ls_matrix_type full
_refine_ls_number_parameters 274
_refine_ls_number_reflns 3474
_refine_ls_number_restraints 2
_refine_ls_restrained_S_all 1.054
_refine_ls_R_factor_all 0.0402
_refine_ls_R_factor_gt 0.0355
_refine_ls_shift/su_max 0.002
_refine_ls_shift/su_mean 0.000
_refine_ls_structure_factor_coef Fsqd
_refine_ls_weighting_details 'calc w = 1/[\s^2^(Fo^2^)+(0.044P)^2^+1.1581P] where P=(Fo^2^+2Fc^2^)/3'
_refine_ls_weighting_scheme calc
_refine_ls_wR_factor_gt 0.0883
_refine_ls_wR_factor_ref 0.0911
_reflns_number_gt 3110
_reflns_number_total 3474
_reflns_threshold_expression I>2\s(I)
_cod_data_source_file bd6014sup1.cif
_cod_data_source_block I
_cod_depositor_comments
;
The following automatic conversions were performed:

'_symmetry_cell_setting' value 'Monoclinic' changed to 'monoclinic'
according to /home/saulius/struct/CIF-dictionaries/cif_core.dic
dictionary named 'cif_core.dic' version 2.4.2 from 2011-04-26.

Automatic conversion script
Id: cif_fix_values 1891 2012-01-12 08:04:46Z andrius 
;
_cod_original_sg_symbol_Hall -P2yn
_cod_original_sg_symbol_H-M 'P 21/n'
_cod_database_code 2238957

loop_
_symmetry_equiv_pos_as_xyz
'x, y, z'
'-x+1/2, y+1/2, -z+1/2'
'-x, -y, -z'
'x-1/2, -y-1/2, z-1/2'

loop_
_atom_site_label
_atom_site_fract_x
_atom_site_fract_y
_atom_site_fract_z
_atom_site_U_iso_or_equiv
_atom_site_adp_type
_atom_site_calc_flag
_atom_site_refinement_flags
_atom_site_occupancy
_atom_site_type_symbol
Cu1 0.68931(4) 0.855816(17) 0.74387(3) 0.04025(13) Uani d . 1 Cu
S1 1.33418(8) 0.94928(3) 0.32691(6) 0.04001(18) Uani d . 1 S
O1 0.7278(2) 0.85383(9) 0.57571(16) 0.0455(5) Uani d . 1 O
O3 1.2554(2) 0.93931(11) 0.20700(17) 0.0542(5) Uani d . 1 O
N3 0.4207(3) 0.85452(13) 0.8955(2) 0.0508(6) Uani d . 1 N
H3N 0.3487 0.8538 0.9361 0.076 Uiso calc R 1 H
O2 0.8947(2) 0.89889(10) 0.72451(15) 0.0454(5) Uani d . 1 O
N2 0.6836(3) 0.89307(11) 0.89777(18) 0.0388(5) Uani d . 1 N
O4 1.4004(2) 1.01334(10) 0.36358(18) 0.0522(5) Uani d . 1 O
C15 1.1923(3) 0.92915(13) 0.4108(2) 0.0374(6) Uani d . 1 C
C13 0.9474(3) 0.87717(14) 0.4294(2) 0.0410(6) Uani d . 1 C
H13 0.8548 0.8527 0.3974 0.049 Uiso calc R 1 H
N1 0.4684(2) 0.82165(11) 0.71371(18) 0.0377(5) Uani d . 1 N
C11 0.8599(3) 0.88312(13) 0.6183(2) 0.0380(6) Uani d . 1 C
C12 0.9758(3) 0.89861(12) 0.5440(2) 0.0357(6) Uani d . 1 C
C16 1.2230(3) 0.95042(13) 0.5257(2) 0.0428(6) Uani d . 1 C
H16 1.3158 0.9747 0.5579 0.051 Uiso calc R 1 H
C5 0.3743(3) 0.82161(13) 0.7902(2) 0.0385(6) Uani d . 1 C
C6 0.5587(3) 0.88807(14) 0.9482(2) 0.0400(6) Uani d . 1 C
C14 1.0566(3) 0.89208(14) 0.3620(2) 0.0415(6) Uani d . 1 C
H14 1.0386 0.8773 0.2852 0.050 Uiso calc R 1 H
C17 1.1133(3) 0.93493(14) 0.5915(2) 0.0405(6) Uani d . 1 C
H17 1.1323 0.9491 0.6687 0.049 Uiso calc R 1 H
C10 0.8184(4) 0.92454(17) 0.9583(3) 0.0547(8) Uani d . 1 C
H10 0.9062 0.9279 0.9241 0.066 Uiso calc R 1 H
C1 0.4130(3) 0.78932(15) 0.6114(2) 0.0476(7) Uani d . 1 C
H1 0.4769 0.7894 0.5571 0.057 Uiso calc R 1 H
C3 0.1740(4) 0.75648(16) 0.6640(3) 0.0536(8) Uani d . 1 C
H3 0.0752 0.7343 0.6475 0.064 Uiso calc R 1 H
C7 0.5644(4) 0.91597(16) 1.0580(2) 0.0534(8) Uani d . 1 C
H7 0.4749 0.9134 1.0905 0.064 Uiso calc R 1 H
C4 0.2257(3) 0.78891(15) 0.7676(3) 0.0468(7) Uani d . 1 C
H4 0.1628 0.7892 0.8225 0.056 Uiso calc R 1 H
N4 1.4811(3) 0.89714(14) 0.3582(2) 0.0488(6) Uani d . 1 N
H4A 1.455(5) 0.8577(19) 0.344(3) 0.073 Uiso d . 1 H
H4B 1.534(5) 0.9012(19) 0.421(3) 0.073 Uiso d . 1 H
C9 0.8326(4) 0.95132(18) 1.0656(3) 0.0645(9) Uani d . 1 C
H9 0.9276 0.9723 1.1041 0.077 Uiso calc R 1 H
C2 0.2692(4) 0.75671(16) 0.5836(3) 0.0567(8) Uani d . 1 C
H2 0.2356 0.7350 0.5123 0.068 Uiso calc R 1 H
C8 0.7015(4) 0.94672(17) 1.1166(3) 0.0619(9) Uani d . 1 C
H8 0.7076 0.9646 1.1904 0.074 Uiso calc R 1 H
Cl1 0.82132(11) 0.74465(4) 0.79246(9) 0.0685(3) Uani d . 1 Cl
O5 0.2060(5) 0.8269(2) 0.0415(3) 0.1052(12) Uani d D 1 O
H5A 0.206(8) 0.861(2) 0.076(5) 0.158 Uiso d D 1 H
H5B 0.235(8) 0.793(2) 0.070(6) 0.158 Uiso d D 1 H

loop_
_atom_site_aniso_label
_atom_site_aniso_U_11
_atom_site_aniso_U_22
_atom_site_aniso_U_33
_atom_site_aniso_U_12
_atom_site_aniso_U_13
_atom_site_aniso_U_23
Cu1 0.03063(19) 0.0579(2) 0.0358(2) -0.00568(14) 0.01489(14) -0.00296(14)
S1 0.0302(3) 0.0522(4) 0.0401(4) -0.0032(3) 0.0133(3) 0.0092(3)
O1 0.0373(11) 0.0614(13) 0.0420(11) -0.0114(9) 0.0180(9) -0.0037(9)
O3 0.0428(11) 0.0826(15) 0.0406(11) -0.0024(10) 0.0163(9) 0.0101(10)
N3 0.0369(13) 0.0782(18) 0.0431(13) -0.0113(11) 0.0214(11) -0.0143(12)
O2 0.0357(10) 0.0674(13) 0.0359(10) -0.0070(9) 0.0140(8) -0.0025(9)
N2 0.0360(12) 0.0490(13) 0.0323(11) -0.0056(10) 0.0099(9) 0.0008(9)
O4 0.0432(11) 0.0499(12) 0.0653(13) -0.0083(9) 0.0166(10) 0.0124(10)
C15 0.0306(13) 0.0441(14) 0.0400(14) -0.0022(11) 0.0133(11) 0.0070(11)
C13 0.0307(13) 0.0539(16) 0.0390(14) -0.0106(12) 0.0093(11) -0.0034(12)
N1 0.0322(11) 0.0465(13) 0.0360(11) -0.0014(9) 0.0114(9) -0.0019(10)
C11 0.0325(14) 0.0433(15) 0.0400(14) 0.0008(11) 0.0124(11) 0.0030(11)
C12 0.0315(13) 0.0395(14) 0.0390(14) -0.0007(11) 0.0139(11) 0.0017(11)
C16 0.0338(14) 0.0525(17) 0.0418(14) -0.0126(12) 0.0080(11) -0.0023(12)
C5 0.0315(13) 0.0448(15) 0.0414(14) 0.0019(11) 0.0129(11) 0.0006(12)
C6 0.0375(14) 0.0481(16) 0.0356(14) 0.0003(12) 0.0109(11) 0.0001(12)
C14 0.0353(14) 0.0567(17) 0.0339(13) -0.0055(12) 0.0109(11) -0.0040(12)
C17 0.0392(15) 0.0498(16) 0.0335(13) -0.0070(12) 0.0105(11) -0.0029(11)
C10 0.0478(18) 0.073(2) 0.0444(16) -0.0194(15) 0.0136(13) 0.0006(15)
C1 0.0471(16) 0.0550(17) 0.0452(15) -0.0079(13) 0.0199(13) -0.0083(13)
C3 0.0374(15) 0.0615(19) 0.0632(19) -0.0139(13) 0.0145(14) -0.0086(15)
C7 0.0562(19) 0.067(2) 0.0425(16) -0.0038(15) 0.0234(14) -0.0070(14)
C4 0.0357(15) 0.0580(18) 0.0514(16) -0.0060(12) 0.0197(13) -0.0023(14)
N4 0.0356(14) 0.0588(16) 0.0546(15) -0.0002(12) 0.0160(11) 0.0086(13)
C9 0.065(2) 0.085(3) 0.0412(16) -0.0296(18) 0.0078(15) -0.0088(16)
C2 0.0512(18) 0.066(2) 0.0541(18) -0.0152(15) 0.0149(14) -0.0184(15)
C8 0.073(2) 0.073(2) 0.0400(16) -0.0151(17) 0.0146(15) -0.0129(15)
Cl1 0.0663(5) 0.0637(5) 0.0860(6) 0.0177(4) 0.0389(5) 0.0257(4)
O5 0.102(3) 0.151(3) 0.080(2) -0.042(3) 0.0557(19) -0.016(2)

loop_
_atom_type_symbol
_atom_type_description
_atom_type_scat_dispersion_real
_atom_type_scat_dispersion_imag
_atom_type_scat_source
C C 0.0033 0.0016 'International Tables Vol C Tables 4.2.6.8 and 6.1.1.4'
H H 0.0000 0.0000 'International Tables Vol C Tables 4.2.6.8 and 6.1.1.4'
N N 0.0061 0.0033 'International Tables Vol C Tables 4.2.6.8 and 6.1.1.4'
O O 0.0106 0.0060 'International Tables Vol C Tables 4.2.6.8 and 6.1.1.4'
S S 0.1246 0.1234 'International Tables Vol C Tables 4.2.6.8 and 6.1.1.4'
Cu Cu 0.3201 1.2651 'International Tables Vol C Tables 4.2.6.8 and 6.1.1.4'
Cl Cl 0.1484 0.1585 'International Tables Vol C Tables 4.2.6.8 and 6.1.1.4'

loop_
_geom_angle_atom_site_label_1
_geom_angle_atom_site_label_2
_geom_angle_atom_site_label_3
_geom_angle
_geom_angle_publ_flag
N1 Cu1 N2 94.10(9) yes
N1 Cu1 O2 162.82(8) yes
N2 Cu1 O2 98.59(8) yes
N1 Cu1 O1 100.31(8) yes
N2 Cu1 O1 157.61(8) yes
O2 Cu1 O1 64.28(7) yes
N1 Cu1 C11 132.24(9) ?
N2 Cu1 C11 129.55(9) ?
O2 Cu1 C11 32.09(8) ?
O1 Cu1 C11 32.20(8) ?
N1 Cu1 Cl1 95.04(7) yes
N2 Cu1 Cl1 103.59(7) yes
O2 Cu1 Cl1 93.20(6) yes
O1 Cu1 Cl1 92.20(6) yes
C11 Cu1 Cl1 92.43(7) yes
O3 S1 O4 118.99(13) ?
O3 S1 N4 107.12(14) ?
O4 S1 N4 106.78(14) ?
O3 S1 C15 107.20(12) ?
O4 S1 C15 107.93(13) ?
N4 S1 C15 108.47(13) ?
C11 O1 Cu1 86.36(15) ?
C6 N3 C5 132.7(2) ?
C6 N3 H3N 113.7 ?
C5 N3 H3N 113.7 ?
C11 O2 Cu1 89.75(15) ?
C6 N2 C10 117.6(2) ?
C6 N2 Cu1 124.94(18) ?
C10 N2 Cu1 117.45(18) ?
C14 C15 C16 121.4(2) ?
C14 C15 S1 120.2(2) ?
C16 C15 S1 118.4(2) ?
C12 C13 C14 120.2(2) ?
C12 C13 H13 119.9 ?
C14 C13 H13 119.9 ?
C5 N1 C1 117.5(2) ?
C5 N1 Cu1 125.39(18) ?
C1 N1 Cu1 116.74(18) ?
O2 C11 O1 119.6(2) ?
O2 C11 C12 119.7(2) ?
O1 C11 C12 120.7(2) ?
O2 C11 Cu1 58.16(13) ?
O1 C11 Cu1 61.44(13) ?
C12 C11 Cu1 176.65(19) ?
C17 C12 C13 119.9(2) ?
C17 C12 C11 119.0(2) ?
C13 C12 C11 121.1(2) ?
C17 C16 C15 118.8(2) ?
C17 C16 H16 120.6 ?
C15 C16 H16 120.6 ?
N1 C5 N3 121.0(2) ?
N1 C5 C4 122.1(2) ?
N3 C5 C4 116.9(2) ?
N2 C6 N3 121.4(2) ?
N2 C6 C7 121.4(2) ?
N3 C6 C7 117.1(2) ?
C15 C14 C13 119.0(2) ?
C15 C14 H14 120.5 ?
C13 C14 H14 120.5 ?
C16 C17 C12 120.7(2) ?
C16 C17 H17 119.6 ?
C12 C17 H17 119.6 ?
C9 C10 N2 123.8(3) ?
C9 C10 H10 118.1 ?
N2 C10 H10 118.1 ?
N1 C1 C2 123.5(3) ?
N1 C1 H1 118.3 ?
C2 C1 H1 118.3 ?
C4 C3 C2 119.6(3) ?
C4 C3 H3 120.2 ?
C2 C3 H3 120.2 ?
C8 C7 C6 119.5(3) ?
C8 C7 H7 120.3 ?
C6 C7 H7 120.3 ?
C3 C4 C5 119.0(3) ?
C3 C4 H4 120.5 ?
C5 C4 H4 120.5 ?
S1 N4 H4A 115(3) ?
S1 N4 H4B 113(3) ?
H4A N4 H4B 111(4) ?
C10 C9 C8 118.2(3) ?
C10 C9 H9 120.9 ?
C8 C9 H9 120.9 ?
C1 C2 C3 118.4(3) ?
C1 C2 H2 120.8 ?
C3 C2 H2 120.8 ?
C7 C8 C9 119.5(3) ?
C7 C8 H8 120.3 ?
C9 C8 H8 120.3 ?
H5A O5 H5B 125(7) ?

loop_
_geom_bond_atom_site_label_1
_geom_bond_atom_site_label_2
_geom_bond_distance
_geom_bond_publ_flag
Cu1 N1 1.952(2) yes
Cu1 N2 1.972(2) yes
Cu1 O2 2.0093(18) yes
Cu1 O1 2.0815(19) yes
Cu1 C11 2.365(3) ?
Cu1 Cl1 2.5063(9) yes
S1 O3 1.428(2) ?
S1 O4 1.431(2) ?
S1 N4 1.606(3) ?
S1 C15 1.775(2) ?
O1 C11 1.263(3) ?
N3 C6 1.370(3) ?
N3 C5 1.379(3) ?
N3 H3N 0.8600 ?
O2 C11 1.257(3) ?
N2 C6 1.336(3) ?
N2 C10 1.356(4) ?
C15 C14 1.380(4) ?
C15 C16 1.384(4) ?
C13 C12 1.383(4) ?
C13 C14 1.387(4) ?
C13 H13 0.9300 ?
N1 C5 1.336(3) ?
N1 C1 1.353(3) ?
C11 C12 1.495(3) ?
C12 C17 1.381(4) ?
C16 C17 1.380(4) ?
C16 H16 0.9300 ?
C5 C4 1.394(4) ?
C6 C7 1.400(4) ?
C14 H14 0.9300 ?
C17 H17 0.9300 ?
C10 C9 1.352(4) ?
C10 H10 0.9300 ?
C1 C2 1.358(4) ?
C1 H1 0.9300 ?
C3 C4 1.362(4) ?
C3 C2 1.382(4) ?
C3 H3 0.9300 ?
C7 C8 1.356(4) ?
C7 H7 0.9300 ?
C4 H4 0.9300 ?
N4 H4A 0.83(4) ?
N4 H4B 0.78(4) ?
C9 C8 1.387(5) ?
C9 H9 0.9300 ?
C2 H2 0.9300 ?
C8 H8 0.9300 ?
O5 H5A 0.80(3) ?
O5 H5B 0.78(3) ?

loop_
_geom_hbond_atom_site_label_D
_geom_hbond_atom_site_label_H
_geom_hbond_atom_site_label_A
_geom_hbond_site_symmetry_A
_geom_hbond_distance_DH
_geom_hbond_distance_HA
_geom_hbond_distance_DA
_geom_hbond_angle_DHA
O5 H5A O3 1_455 0.80(3) 2.17(3) 2.949(4) 164(7)
N4 H4B O1 1_655 0.78(4) 2.35(4) 3.033(3) 147(4)
N3 H3N O5 1_556 0.86 2.00 2.840(4) 164

loop_
_geom_torsion_atom_site_label_1
_geom_torsion_atom_site_label_2
_geom_torsion_atom_site_label_3
_geom_torsion_atom_site_label_4
_geom_torsion
N1 Cu1 O1 C11 173.40(16)
N2 Cu1 O1 C11 44.2(3)
O2 Cu1 O1 C11 1.42(15)
Cl1 Cu1 O1 C11 -91.08(15)
N1 Cu1 O2 C11 -29.1(4)
N2 Cu1 O2 C11 -166.26(16)
O1 Cu1 O2 C11 -1.42(15)
Cl1 Cu1 O2 C11 89.47(16)
N1 Cu1 N2 C6 2.1(2)
O2 Cu1 N2 C6 170.5(2)
O1 Cu1 N2 C6 132.3(2)
C11 Cu1 N2 C6 161.1(2)
Cl1 Cu1 N2 C6 -94.1(2)
N1 Cu1 N2 C10 -179.8(2)
O2 Cu1 N2 C10 -11.4(2)
O1 Cu1 N2 C10 -49.6(3)
C11 Cu1 N2 C10 -20.8(3)
Cl1 Cu1 N2 C10 84.0(2)
O3 S1 C15 C14 17.5(3)
O4 S1 C15 C14 146.8(2)
N4 S1 C15 C14 -97.9(2)
O3 S1 C15 C16 -163.7(2)
O4 S1 C15 C16 -34.4(3)
N4 S1 C15 C16 80.9(3)
N2 Cu1 N1 C5 -6.9(2)
O2 Cu1 N1 C5 -144.5(3)
O1 Cu1 N1 C5 -169.7(2)
C11 Cu1 N1 C5 -164.9(2)
Cl1 Cu1 N1 C5 97.2(2)
N2 Cu1 N1 C1 -179.7(2)
O2 Cu1 N1 C1 42.7(4)
O1 Cu1 N1 C1 17.5(2)
C11 Cu1 N1 C1 22.3(3)
Cl1 Cu1 N1 C1 -75.6(2)
Cu1 O2 C11 O1 2.4(3)
Cu1 O2 C11 C12 -177.0(2)
Cu1 O1 C11 O2 -2.4(3)
Cu1 O1 C11 C12 177.1(2)
N1 Cu1 C11 O2 168.80(15)
N2 Cu1 C11 O2 17.7(2)
O1 Cu1 C11 O2 177.6(3)
Cl1 Cu1 C11 O2 -92.15(15)
N1 Cu1 C11 O1 -8.8(2)
N2 Cu1 C11 O1 -159.85(14)
O2 Cu1 C11 O1 -177.6(3)
Cl1 Cu1 C11 O1 90.26(15)
N1 Cu1 C11 C12 -140(3)
N2 Cu1 C11 C12 69(3)
O2 Cu1 C11 C12 51(3)
O1 Cu1 C11 C12 -131(4)
Cl1 Cu1 C11 C12 -41(3)
C14 C13 C12 C17 0.0(4)
C14 C13 C12 C11 -180.0(2)
O2 C11 C12 C17 -5.3(4)
O1 C11 C12 C17 175.3(2)
Cu1 C11 C12 C17 -55(4)
O2 C11 C12 C13 174.7(3)
O1 C11 C12 C13 -4.7(4)
Cu1 C11 C12 C13 125(3)
C14 C15 C16 C17 -1.1(4)
S1 C15 C16 C17 -179.9(2)
C1 N1 C5 N3 -178.7(3)
Cu1 N1 C5 N3 8.5(4)
C1 N1 C5 C4 1.0(4)
Cu1 N1 C5 C4 -171.7(2)
C6 N3 C5 N1 -4.2(5)
C6 N3 C5 C4 176.0(3)
C10 N2 C6 N3 -177.1(3)
Cu1 N2 C6 N3 1.0(4)
C10 N2 C6 C7 1.9(4)
Cu1 N2 C6 C7 180.0(2)
C5 N3 C6 N2 -1.0(5)
C5 N3 C6 C7 -179.9(3)
C16 C15 C14 C13 1.4(4)
S1 C15 C14 C13 -179.9(2)
C12 C13 C14 C15 -0.8(4)
C15 C16 C17 C12 0.3(4)
C13 C12 C17 C16 0.3(4)
C11 C12 C17 C16 -179.8(2)
C6 N2 C10 C9 -0.5(5)
Cu1 N2 C10 C9 -178.8(3)
C5 N1 C1 C2 -0.7(4)
Cu1 N1 C1 C2 172.7(3)
N2 C6 C7 C8 -2.4(5)
N3 C6 C7 C8 176.6(3)
C2 C3 C4 C5 -0.1(5)
N1 C5 C4 C3 -0.6(4)
N3 C5 C4 C3 179.1(3)
N2 C10 C9 C8 -0.4(5)
N1 C1 C2 C3 0.0(5)
C4 C3 C2 C1 0.4(5)
C6 C7 C8 C9 1.4(5)
C10 C9 C8 C7 -0.1(5)
